data_4112980
loop_
_publ_author_name
'Sung Ok Kang'
'David VanderVelde'
'Douglas Powell'
'Kristin Bowman-James'

_publ_contact_author
; 
   Prof. Kristin Bowman-James 
   Department of Chemistry -- University of Kansas
   Malott Hall
   1251 Wescoe Hall Dr, Rm 2010 
   Lawrence, KS  66045-7582  USA 
;
_publ_contact_author_email kbowman-james@ku.edu
_publ_contact_author_fax 1(785)8645396
_publ_contact_author_phone 1(785)8644278
_publ_section_title
;
 Fluoride-Facilitated Deuterium Exchange from DMSO-d6 to Polyamide-Based
 Cryptands
;
_journal_name_full 'Journal of the American Chemical Society'
_journal_page_first 12272
_journal_page_last 12273
_journal_paper_doi 10.1021/ja046078n
_journal_volume 126
_journal_year 2004
_chemical_formula_moiety
; 
 (C16 H36 N) 1+, F 1-, (C36 H42 N8 O6), (C H Cl3)0.5, 
 (C4 H8 O2)0.5 
;
_chemical_formula_sum 'C54.5 H82.5 Cl1.5 F N9 O7'
_chemical_formula_weight 1047.97
_chemical_name_systematic
; 
 ? 
;
_space_group_IT_number 61
_symmetry_cell_setting orthorhombic
_symmetry_space_group_name_Hall '-P 2ac 2ab'
_symmetry_space_group_name_H-M 'P b c a'
_atom_sites_solution_hydrogens geom
_atom_sites_solution_primary direct
_atom_sites_solution_secondary difmap
_audit_creation_method SHELXL-97
_cell_angle_alpha 90.00
_cell_angle_beta 90.00
_cell_angle_gamma 90.00
_cell_formula_units_Z 8
_cell_length_a 23.374(2)
_cell_length_b 19.273(2)
_cell_length_c 25.050(2)
_cell_measurement_reflns_used 8558
_cell_measurement_temperature 100(2)
_cell_measurement_theta_max 26.00
_cell_measurement_theta_min 2.42
_cell_volume 11284.7(18)
_computing_cell_refinement 'Bruker SMART'
_computing_data_collection 'Bruker SMART'
_computing_data_reduction 'Bruker SAINT'
_computing_molecular_graphics 'Bruker SHELXTL'
_computing_publication_material 'Bruker SHELXTL'
_computing_structure_refinement 'SHELXL-97 (Sheldrick, 1997)'
_computing_structure_solution 'SHELXS-97 (Sheldrick, 1990)'
_diffrn_ambient_temperature 100(2)
_diffrn_measured_fraction_theta_full 0.998
_diffrn_measured_fraction_theta_max 0.998
_diffrn_measurement_device_type 'Bruker APEX'
_diffrn_measurement_method '\w and \p scans'
_diffrn_radiation_monochromator graphite
_diffrn_radiation_source 'fine-focus sealed tube'
_diffrn_radiation_type MoK\a
_diffrn_radiation_wavelength 0.71073
_diffrn_reflns_av_R_equivalents 0.0304
_diffrn_reflns_av_sigmaI/netI 0.0241
_diffrn_reflns_limit_h_max 28
_diffrn_reflns_limit_h_min -28
_diffrn_reflns_limit_k_max 23
_diffrn_reflns_limit_k_min -23
_diffrn_reflns_limit_l_max 20
_diffrn_reflns_limit_l_min -30
_diffrn_reflns_number 61623
_diffrn_reflns_theta_full 26.00
_diffrn_reflns_theta_max 26.00
_diffrn_reflns_theta_min 1.74
_diffrn_standards_number 0
_exptl_absorpt_coefficient_mu 0.152
_exptl_absorpt_correction_T_max 0.9731
_exptl_absorpt_correction_T_min 0.9415
_exptl_absorpt_correction_type multi-scan
_exptl_absorpt_process_details 'SADABS (2000)'
_exptl_crystal_colour colorless
_exptl_crystal_density_diffrn 1.234
_exptl_crystal_description prism
_exptl_crystal_F_000 4504
_exptl_crystal_size_max 0.40
_exptl_crystal_size_mid 0.32
_exptl_crystal_size_min 0.18
_refine_diff_density_max 0.811
_refine_diff_density_min -0.222
_refine_diff_density_rms 0.053
_refine_ls_extinction_method none
_refine_ls_goodness_of_fit_ref 1.030
_refine_ls_hydrogen_treatment mixed
_refine_ls_matrix_type full
_refine_ls_number_parameters 669
_refine_ls_number_reflns 11066
_refine_ls_number_restraints 17
_refine_ls_restrained_S_all 1.041
_refine_ls_R_factor_all 0.0644
_refine_ls_R_factor_gt 0.0533
_refine_ls_shift/su_max 0.003
_refine_ls_shift/su_mean 0.000
_refine_ls_structure_factor_coef Fsqd
_refine_ls_weighting_details 'calc w=1/[\s^2^(Fo^2^)+(0.0900P)^2^+3.4000P] where P=(Fo^2^+2Fc^2^)/3'
_refine_ls_weighting_scheme calc
_refine_ls_wR_factor_gt 0.1468
_refine_ls_wR_factor_ref 0.1543
_reflns_number_gt 8830
_reflns_number_total 11066
_reflns_threshold_expression >2sigma(I)
_cod_data_source_file ja046078nsi20040707_051931.cif
_cod_data_source_block 04031a
_cod_original_formula_sum 'C54.50 H82.50 Cl1.50 F N9 O7'
_cod_database_code 4112980

loop_
_symmetry_equiv_pos_as_xyz
'x, y, z'
'-x+1/2, -y, z+1/2'
'-x, y+1/2, -z+1/2'
'x+1/2, -y+1/2, -z'
'-x, -y, -z'
'x-1/2, y, -z-1/2'
'x, -y-1/2, z-1/2'
'-x-1/2, y-1/2, z'

loop_
_atom_site_label
_atom_site_type_symbol
_atom_site_fract_x
_atom_site_fract_y
_atom_site_fract_z
_atom_site_U_iso_or_equiv
_atom_site_adp_type
_atom_site_occupancy
_atom_site_symmetry_multiplicity
_atom_site_calc_flag
_atom_site_refinement_flags
_atom_site_disorder_assembly
_atom_site_disorder_group
F1 F 0.25871(4) 0.47938(5) 0.34323(3) 0.0300(2) Uani 1 1 d . . .
O1 O 0.42110(5) 0.58548(7) 0.23839(5) 0.0395(3) Uani 1 1 d . . .
O2 O 0.24919(6) 0.70550(7) 0.45466(5) 0.0427(3) Uani 1 1 d . . .
O3 O 0.09047(6) 0.36764(7) 0.44036(5) 0.0447(3) Uani 1 1 d . . .
O4 O 0.11365(6) 0.58429(8) 0.20929(5) 0.0499(4) Uani 1 1 d . . .
O5 O 0.27094(8) 0.25530(7) 0.22948(6) 0.0592(4) Uani 1 1 d . . .
O6 O 0.40786(6) 0.37281(7) 0.46871(5) 0.0466(3) Uani 1 1 d . . .
N1 N 0.27335(7) 0.47109(8) 0.18519(6) 0.0363(4) Uani 1 1 d . . .
C2 C 0.33492(9) 0.47736(10) 0.17900(7) 0.0419(5) Uani 1 1 d . . .
H2A H 0.3444 0.5253 0.1679 0.050 Uiso 1 1 calc R . .
H2B H 0.3479 0.4455 0.1505 0.050 Uiso 1 1 calc R . .
C3 C 0.36655(8) 0.46030(9) 0.23069(7) 0.0390(4) Uani 1 1 d . . .
H3A H 0.3544 0.4141 0.2437 0.047 Uiso 1 1 calc R . .
H3B H 0.4082 0.4586 0.2237 0.047 Uiso 1 1 calc R . .
N4 N 0.35461(6) 0.51236(7) 0.27128(6) 0.0312(3) Uani 1 1 d . . .
H4 H 0.3252(9) 0.5075(11) 0.2900(8) 0.037 Uiso 1 1 d . . .
C5 C 0.38086(7) 0.57422(9) 0.26907(7) 0.0303(4) Uani 1 1 d . . .
C6 C 0.35864(7) 0.63077(9) 0.30446(6) 0.0287(3) Uani 1 1 d . . .
C7 C 0.32104(7) 0.61789(9) 0.34624(6) 0.0278(3) Uani 1 1 d . . .
H7A H 0.3104 0.5715 0.3545 0.033 Uiso 1 1 calc R . .
C8 C 0.37455(7) 0.69876(9) 0.29292(7) 0.0324(4) Uani 1 1 d . . .
H8A H 0.3999 0.7080 0.2641 0.039 Uiso 1 1 calc R . .
C9 C 0.35339(8) 0.75290(9) 0.32345(7) 0.0367(4) Uani 1 1 d . . .
H9A H 0.3648 0.7992 0.3159 0.044 Uiso 1 1 calc R . .
C10 C 0.31595(8) 0.74017(9) 0.36468(7) 0.0349(4) Uani 1 1 d . . .
H10A H 0.3017 0.7776 0.3854 0.042 Uiso 1 1 calc R . .
C11 C 0.29884(7) 0.67235(9) 0.37610(6) 0.0304(4) Uani 1 1 d . . .
C12 C 0.25683(8) 0.66075(9) 0.42036(7) 0.0325(4) Uani 1 1 d . . .
N13 N 0.22798(6) 0.60017(7) 0.42032(6) 0.0319(3) Uani 1 1 d . . .
H13 H 0.2356(8) 0.5681(11) 0.3957(8) 0.038 Uiso 1 1 d . . .
C14 C 0.19020(8) 0.58337(9) 0.46414(7) 0.0358(4) Uani 1 1 d . . .
H14A H 0.1615 0.5490 0.4521 0.043 Uiso 1 1 calc R . .
H14B H 0.1696 0.6257 0.4756 0.043 Uiso 1 1 calc R . .
C15 C 0.22358(9) 0.55379(9) 0.51113(7) 0.0379(4) Uani 1 1 d . . .
H15A H 0.2554 0.5856 0.5203 0.045 Uiso 1 1 calc R . .
H15B H 0.1981 0.5502 0.5426 0.045 Uiso 1 1 calc R . .
N16 N 0.24665(7) 0.48524(7) 0.49835(5) 0.0328(3) Uani 1 1 d . . .
C17 C 0.20745(8) 0.42834(9) 0.51046(7) 0.0352(4) Uani 1 1 d . . .
H17A H 0.1685 0.4473 0.5161 0.042 Uiso 1 1 calc R . .
H17B H 0.2196 0.4055 0.5440 0.042 Uiso 1 1 calc R . .
C18 C 0.20571(8) 0.37474(9) 0.46582(7) 0.0341(4) Uani 1 1 d . . .
H18A H 0.2451 0.3593 0.4574 0.041 Uiso 1 1 calc R . .
H18B H 0.1835 0.3338 0.4776 0.041 Uiso 1 1 calc R . .
N19 N 0.17939(7) 0.40462(7) 0.41819(6) 0.0308(3) Uani 1 1 d . . .
H19 H 0.2003(8) 0.4338(11) 0.3990(8) 0.037 Uiso 1 1 d . . .
C20 C 0.12201(8) 0.40278(9) 0.41159(7) 0.0332(4) Uani 1 1 d . . .
C21 C 0.09710(8) 0.44769(9) 0.36844(7) 0.0321(4) Uani 1 1 d . . .
C22 C 0.12994(8) 0.47921(9) 0.32880(7) 0.0324(4) Uani 1 1 d . . .
H22A H 0.1699 0.4705 0.3272 0.039 Uiso 1 1 calc R . .
C23 C 0.03852(8) 0.46035(10) 0.37000(7) 0.0390(4) Uani 1 1 d . . .
H23A H 0.0155 0.4383 0.3963 0.047 Uiso 1 1 calc R . .
C24 C 0.01351(8) 0.50500(11) 0.33347(8) 0.0431(5) Uani 1 1 d . . .
H24A H -0.0263 0.5144 0.3354 0.052 Uiso 1 1 calc R . .
C25 C 0.04642(8) 0.53601(10) 0.29414(7) 0.0398(4) Uani 1 1 d . . .
H25A H 0.0289 0.5661 0.2689 0.048 Uiso 1 1 calc R . .
C26 C 0.10489(8) 0.52338(9) 0.29147(7) 0.0332(4) Uani 1 1 d . . .
C27 C 0.13856(8) 0.55758(9) 0.24759(7) 0.0362(4) Uani 1 1 d . . .
N28 N 0.19577(7) 0.55829(8) 0.25208(6) 0.0330(3) Uani 1 1 d . . .
H28 H 0.2115(9) 0.5358(11) 0.2781(9) 0.040 Uiso 1 1 d . . .
C29 C 0.23130(8) 0.58504(9) 0.20879(7) 0.0360(4) Uani 1 1 d . . .
H29A H 0.2689 0.5994 0.2232 0.043 Uiso 1 1 calc R . .
H29B H 0.2128 0.6263 0.1929 0.043 Uiso 1 1 calc R . .
C30 C 0.24004(9) 0.53018(10) 0.16585(7) 0.0399(4) Uani 1 1 d . . .
H30A H 0.2023 0.5136 0.1533 0.048 Uiso 1 1 calc R . .
H30B H 0.2600 0.5513 0.1350 0.048 Uiso 1 1 calc R . .
C31 C 0.25016(10) 0.40296(10) 0.17109(7) 0.0442(5) Uani 1 1 d . . .
H31A H 0.2821 0.3701 0.1653 0.053 Uiso 1 1 calc R . .
H31B H 0.2284 0.4067 0.1373 0.053 Uiso 1 1 calc R . .
C32 C 0.21118(9) 0.37498(10) 0.21458(7) 0.0427(5) Uani 1 1 d . . .
H32A H 0.1816 0.4100 0.2231 0.051 Uiso 1 1 calc R . .
H32B H 0.1916 0.3327 0.2015 0.051 Uiso 1 1 calc R . .
N33 N 0.24316(7) 0.35841(8) 0.26268(6) 0.0382(4) Uani 1 1 d . . .
H33 H 0.2472(9) 0.3914(12) 0.2884(9) 0.046 Uiso 1 1 d . . .
C34 C 0.27338(9) 0.29902(10) 0.26514(7) 0.0426(5) Uani 1 1 d . . .
C35 C 0.31089(9) 0.28780(9) 0.31295(7) 0.0397(4) Uani 1 1 d . . .
C36 C 0.32371(8) 0.34078(9) 0.34878(7) 0.0362(4) Uani 1 1 d . . .
H36A H 0.3075 0.3855 0.3438 0.043 Uiso 1 1 calc R . .
C37 C 0.33475(10) 0.22255(10) 0.32066(8) 0.0454(5) Uani 1 1 d . . .
H37A H 0.3262 0.1861 0.2965 0.054 Uiso 1 1 calc R . .
C38 C 0.37092(10) 0.21040(10) 0.36334(8) 0.0470(5) Uani 1 1 d . . .
H38A H 0.3869 0.1656 0.3684 0.056 Uiso 1 1 calc R . .
C39 C 0.38388(9) 0.26342(10) 0.39879(8) 0.0405(4) Uani 1 1 d . . .
H39A H 0.4091 0.2550 0.4278 0.049 Uiso 1 1 calc R . .
C40 C 0.36009(8) 0.32884(9) 0.39192(7) 0.0349(4) Uani 1 1 d . . .
C41 C 0.37307(8) 0.38386(9) 0.43243(7) 0.0348(4) Uani 1 1 d . . .
N42 N 0.34554(7) 0.44483(8) 0.42836(6) 0.0336(3) Uani 1 1 d . . .
H42 H 0.3178(9) 0.4511(11) 0.4046(9) 0.040 Uiso 1 1 d . . .
C43 C 0.34823(8) 0.49387(9) 0.47257(7) 0.0366(4) Uani 1 1 d . . .
H43A H 0.3398 0.5412 0.4593 0.044 Uiso 1 1 calc R . .
H43B H 0.3873 0.4940 0.4877 0.044 Uiso 1 1 calc R . .
C44 C 0.30552(8) 0.47474(10) 0.51592(7) 0.0381(4) Uani 1 1 d . . .
H44A H 0.3109 0.4255 0.5260 0.046 Uiso 1 1 calc R . .
H44B H 0.3128 0.5035 0.5480 0.046 Uiso 1 1 calc R . .
N1A N 0.52284(6) 0.68238(8) 0.39795(6) 0.0353(3) Uani 1 1 d . B .
C1A C 0.53693(8) 0.60550(9) 0.39881(7) 0.0328(4) Uani 1 1 d D . .
H1AA H 0.5410 0.5908 0.4365 0.039 Uiso 1 1 calc R . .
H1AB H 0.5745 0.5988 0.3813 0.039 Uiso 1 1 calc R . .
C2A C 0.49366(8) 0.55789(9) 0.37185(7) 0.0360(4) Uani 1 1 d D A .
H2AA H 0.4554 0.5648 0.3879 0.043 Uiso 1 1 calc R . .
H2AB H 0.4912 0.5690 0.3333 0.043 Uiso 1 1 calc R . .
C3A C 0.51252(9) 0.48304(10) 0.37924(8) 0.0460(5) Uani 1 1 d D . .
H3AA H 0.5543 0.4798 0.3731 0.055 Uiso 0.837(6) 1 calc PR A 1
H3AB H 0.5049 0.4688 0.4165 0.055 Uiso 0.837(6) 1 calc PR A 1
H3AC H 0.4807 0.4538 0.3701 0.055 Uiso 0.163(6) 1 d PR A 2
H3AD H 0.5201 0.4760 0.4165 0.055 Uiso 0.163(6) 1 d PR A 2
C4A C 0.48230(11) 0.43408(12) 0.34199(10) 0.0495(8) Uani 0.837(6) 1 d PD A 1
H4AA H 0.4949 0.3865 0.3491 0.074 Uiso 0.837(6) 1 d PR A 1
H4AB H 0.4914 0.4464 0.3050 0.074 Uiso 0.837(6) 1 d PR A 1
H4AC H 0.4409 0.4375 0.3476 0.074 Uiso 0.837(6) 1 d PR A 1
C4' C 0.5647(6) 0.4635(7) 0.3476(7) 0.088(7) Uani 0.163(6) 1 d PD A 2
H4'A H 0.5717 0.4136 0.3511 0.132 Uiso 0.163(6) 1 d PR A 2
H4'B H 0.5979 0.4892 0.3611 0.132 Uiso 0.163(6) 1 d PR A 2
H4'C H 0.5586 0.4750 0.3099 0.132 Uiso 0.163(6) 1 d PR A 2
C5A C 0.46522(8) 0.69697(10) 0.42455(8) 0.0412(4) Uani 1 1 d . . .
H5AA H 0.4605 0.7479 0.4276 0.049 Uiso 1 1 calc R . .
H5AB H 0.4345 0.6797 0.4008 0.049 Uiso 1 1 calc R . .
C6A C 0.45686(8) 0.66523(11) 0.47935(8) 0.0423(4) Uani 1 1 d . . .
H6AA H 0.4881 0.6805 0.5033 0.051 Uiso 1 1 calc R . .
H6AB H 0.4584 0.6140 0.4766 0.051 Uiso 1 1 calc R . .
C7A C 0.39945(9) 0.68708(12) 0.50262(10) 0.0515(5) Uani 1 1 d . . .
H7AA H 0.3987 0.7382 0.5064 0.062 Uiso 1 1 calc R . .
H7AB H 0.3686 0.6737 0.4776 0.062 Uiso 1 1 calc R . .
C8A C 0.38803(10) 0.65445(13) 0.55627(10) 0.0563(6) Uani 1 1 d . . .
H8AA H 0.3508 0.6701 0.5696 0.084 Uiso 1 1 d R . .
H8AB H 0.4181 0.6682 0.5814 0.084 Uiso 1 1 d R . .
H8AC H 0.3878 0.6038 0.5526 0.084 Uiso 1 1 d R . .
C9A C 0.56956(8) 0.72021(10) 0.42853(8) 0.0389(4) Uani 1 1 d . . .
H9AA H 0.5591 0.7699 0.4308 0.047 Uiso 1 1 calc R . .
H9AB H 0.5707 0.7017 0.4654 0.047 Uiso 1 1 calc R . .
C10A C 0.62912(8) 0.71472(10) 0.40477(8) 0.0394(4) Uani 1 1 d . . .
H10B H 0.6285 0.7313 0.3674 0.047 Uiso 1 1 calc R . .
H10C H 0.6414 0.6656 0.4047 0.047 Uiso 1 1 calc R . .
C11A C 0.67138(9) 0.75773(11) 0.43676(8) 0.0455(5) Uani 1 1 d . . .
H11A H 0.6610 0.8074 0.4336 0.055 Uiso 1 1 calc R . .
H11B H 0.6685 0.7447 0.4749 0.055 Uiso 1 1 calc R . .
C12A C 0.73223(9) 0.74795(11) 0.41839(8) 0.0450(5) Uani 1 1 d . . .
H12A H 0.7578 0.7763 0.4405 0.068 Uiso 1 1 d R . .
H12B H 0.7356 0.7623 0.3810 0.068 Uiso 1 1 d R . .
H12C H 0.7429 0.6990 0.4218 0.068 Uiso 1 1 d R . .
C13A C 0.52068(9) 0.70682(9) 0.34051(8) 0.0430(5) Uani 1 1 d D . .
H13A H 0.4880 0.6846 0.3220 0.052 Uiso 0.626(6) 1 calc PR B 1
H13B H 0.5562 0.6929 0.3219 0.052 Uiso 0.626(6) 1 calc PR B 1
H13C H 0.4880 0.6830 0.3262 0.052 Uiso 0.374(6) 1 d PR B 2
H13D H 0.5532 0.6844 0.3247 0.052 Uiso 0.374(6) 1 d PR B 2
C14A C 0.5141(4) 0.78574(17) 0.33824(16) 0.0360(10) Uani 0.626(6) 1 d PD B 1
H14C H 0.5476 0.8081 0.3553 0.043 Uiso 0.626(6) 1 calc PR B 1
H14D H 0.4793 0.7999 0.3579 0.043 Uiso 0.626(6) 1 calc PR B 1
C15A C 0.50973(13) 0.80894(16) 0.27995(13) 0.0345(9) Uani 0.626(6) 1 d PD B 1
H15C H 0.4748 0.7888 0.2638 0.041 Uiso 0.626(6) 1 calc PR B 1
H15D H 0.5063 0.8601 0.2785 0.041 Uiso 0.626(6) 1 calc PR B 1
C16A C 0.56170(16) 0.7863(2) 0.24807(14) 0.0424(9) Uani 0.626(6) 1 d PD B 1
H16A H 0.5618 0.8100 0.2134 0.064 Uiso 0.626(6) 1 d PR B 1
H16B H 0.5603 0.7360 0.2425 0.064 Uiso 0.626(6) 1 d PR B 1
H16C H 0.5966 0.7984 0.2677 0.064 Uiso 0.626(6) 1 d PR B 1
C14' C 0.5174(7) 0.7811(2) 0.3207(3) 0.056(3) Uani 0.374(6) 1 d PD B 2
H14E H 0.4771 0.7965 0.3228 0.067 Uiso 0.374(6) 1 calc PR B 2
H14F H 0.5399 0.8107 0.3452 0.067 Uiso 0.374(6) 1 calc PR B 2
C15' C 0.5386(4) 0.7931(4) 0.2645(2) 0.069(3) Uani 0.374(6) 1 d PD B 2
H15E H 0.5426 0.8437 0.2588 0.082 Uiso 0.374(6) 1 calc PR B 2
H15F H 0.5772 0.7724 0.2611 0.082 Uiso 0.374(6) 1 calc PR B 2
C16' C 0.5013(4) 0.7641(4) 0.2209(3) 0.088(3) Uani 0.374(6) 1 d PD B 2
H16D H 0.5179 0.7754 0.1861 0.131 Uiso 0.374(6) 1 d PR B 2
H16E H 0.4629 0.7843 0.2236 0.131 Uiso 0.374(6) 1 d PR B 2
H16F H 0.4987 0.7136 0.2248 0.131 Uiso 0.374(6) 1 d PR B 2

loop_
_atom_site_aniso_label
_atom_site_aniso_U_11
_atom_site_aniso_U_22
_atom_site_aniso_U_33
_atom_site_aniso_U_23
_atom_site_aniso_U_13
_atom_site_aniso_U_12
F1 0.0370(5) 0.0254(5) 0.0277(5) -0.0003(4) 0.0004(4) -0.0010(4)
O1 0.0356(7) 0.0386(7) 0.0445(7) 0.0010(6) 0.0096(6) 0.0030(5)
O2 0.0600(8) 0.0291(7) 0.0389(7) -0.0101(6) 0.0097(6) -0.0006(6)
O3 0.0508(8) 0.0437(8) 0.0398(7) 0.0090(6) 0.0010(6) -0.0031(6)
O4 0.0552(8) 0.0551(9) 0.0393(7) 0.0164(7) -0.0154(6) 0.0008(7)
O5 0.1034(13) 0.0314(7) 0.0429(8) -0.0124(6) -0.0110(8) -0.0001(8)
O6 0.0563(8) 0.0415(8) 0.0419(7) 0.0009(6) -0.0112(7) 0.0074(6)
N1 0.0555(9) 0.0279(8) 0.0254(7) -0.0031(6) 0.0024(6) -0.0039(7)
C2 0.0624(12) 0.0317(10) 0.0315(9) -0.0073(7) 0.0140(9) -0.0010(9)
C3 0.0473(10) 0.0274(9) 0.0421(10) -0.0048(8) 0.0121(8) 0.0061(8)
N4 0.0345(8) 0.0268(7) 0.0322(8) -0.0022(6) 0.0053(6) 0.0039(6)
C5 0.0284(8) 0.0311(9) 0.0314(8) 0.0021(7) -0.0008(7) 0.0059(7)
C6 0.0283(8) 0.0287(9) 0.0292(8) -0.0009(7) -0.0070(7) 0.0017(7)
C7 0.0331(8) 0.0230(8) 0.0274(8) -0.0013(6) -0.0048(7) 0.0017(7)
C8 0.0317(8) 0.0326(9) 0.0328(9) 0.0017(7) -0.0048(7) -0.0025(7)
C9 0.0470(10) 0.0247(9) 0.0384(9) 0.0019(7) -0.0050(8) -0.0040(8)
C10 0.0448(10) 0.0251(9) 0.0347(9) -0.0049(7) -0.0034(8) 0.0017(7)
C11 0.0379(9) 0.0248(8) 0.0285(8) -0.0017(6) -0.0056(7) 0.0022(7)
C12 0.0431(9) 0.0250(8) 0.0293(8) -0.0029(7) -0.0014(7) 0.0051(7)
N13 0.0444(8) 0.0229(7) 0.0284(7) -0.0027(6) 0.0028(6) 0.0048(6)
C14 0.0465(10) 0.0266(9) 0.0343(9) -0.0030(7) 0.0086(8) 0.0041(8)
C15 0.0590(12) 0.0279(9) 0.0267(8) -0.0059(7) 0.0055(8) -0.0017(8)
N16 0.0494(9) 0.0241(7) 0.0248(7) -0.0018(6) -0.0018(6) -0.0007(6)
C17 0.0527(11) 0.0292(9) 0.0237(8) 0.0035(7) -0.0020(7) -0.0028(8)
C18 0.0492(10) 0.0232(8) 0.0298(8) 0.0040(7) -0.0083(8) 0.0002(7)
N19 0.0443(8) 0.0225(7) 0.0254(7) 0.0009(6) -0.0051(6) -0.0007(6)
C20 0.0459(10) 0.0262(9) 0.0275(8) -0.0034(7) -0.0026(7) 0.0016(7)
C21 0.0415(9) 0.0269(9) 0.0279(8) -0.0049(7) -0.0054(7) 0.0012(7)
C22 0.0390(9) 0.0302(9) 0.0280(8) -0.0023(7) -0.0059(7) 0.0040(7)
C23 0.0416(10) 0.0404(10) 0.0349(9) -0.0032(8) -0.0020(8) -0.0004(8)
C24 0.0382(10) 0.0492(12) 0.0419(10) -0.0026(9) -0.0059(8) 0.0067(9)
C25 0.0462(10) 0.0377(10) 0.0356(10) -0.0023(8) -0.0122(8) 0.0078(8)
C26 0.0413(9) 0.0284(9) 0.0299(9) -0.0031(7) -0.0078(7) 0.0027(7)
C27 0.0478(10) 0.0306(9) 0.0302(9) 0.0003(7) -0.0092(8) 0.0023(8)
N28 0.0457(9) 0.0272(7) 0.0260(7) 0.0019(6) -0.0052(6) 0.0031(6)
C29 0.0498(10) 0.0280(9) 0.0302(9) 0.0053(7) -0.0054(8) -0.0006(8)
C30 0.0611(12) 0.0357(10) 0.0231(8) 0.0040(7) -0.0017(8) -0.0055(9)
C31 0.0763(14) 0.0308(10) 0.0255(8) -0.0066(7) -0.0052(9) -0.0063(9)
C32 0.0636(12) 0.0329(10) 0.0315(9) -0.0029(8) -0.0086(9) -0.0125(9)
N33 0.0601(10) 0.0260(8) 0.0285(7) -0.0028(6) -0.0031(7) -0.0087(7)
C34 0.0669(13) 0.0266(9) 0.0342(9) -0.0042(8) 0.0002(9) -0.0088(9)
C35 0.0593(12) 0.0258(9) 0.0342(9) -0.0015(7) 0.0044(8) -0.0044(8)
C36 0.0526(11) 0.0242(9) 0.0318(9) 0.0003(7) 0.0006(8) 0.0003(8)
C37 0.0715(14) 0.0234(9) 0.0412(10) -0.0043(8) 0.0047(10) -0.0035(9)
C38 0.0652(13) 0.0263(9) 0.0495(11) 0.0056(8) 0.0073(10) 0.0059(9)
C39 0.0528(11) 0.0314(10) 0.0372(10) 0.0043(8) 0.0027(8) 0.0028(8)
C40 0.0455(10) 0.0275(9) 0.0316(9) 0.0029(7) 0.0049(8) -0.0015(7)
C41 0.0420(9) 0.0326(9) 0.0298(9) 0.0031(7) -0.0005(8) -0.0001(8)
N42 0.0449(8) 0.0292(8) 0.0267(7) -0.0028(6) -0.0051(6) 0.0005(7)
C43 0.0491(10) 0.0302(9) 0.0304(9) -0.0049(7) -0.0063(8) -0.0018(8)
C44 0.0552(11) 0.0353(10) 0.0239(8) -0.0029(7) -0.0079(8) -0.0025(8)
N1A 0.0385(8) 0.0279(8) 0.0394(8) -0.0007(6) -0.0115(6) 0.0012(6)
C1A 0.0376(9) 0.0294(9) 0.0314(8) -0.0007(7) -0.0047(7) 0.0058(7)
C2A 0.0426(10) 0.0325(9) 0.0330(9) -0.0031(7) -0.0035(8) 0.0006(8)
C3A 0.0555(12) 0.0322(10) 0.0503(11) -0.0043(9) -0.0023(10) 0.0037(9)
C4A 0.0587(16) 0.0340(14) 0.0559(16) -0.0079(11) -0.0005(12) -0.0060(11)
C4' 0.105(15) 0.073(12) 0.087(14) 0.010(10) 0.013(11) 0.023(11)
C5A 0.0375(9) 0.0306(10) 0.0554(12) -0.0072(8) -0.0121(8) 0.0070(8)
C6A 0.0380(10) 0.0396(11) 0.0493(11) -0.0104(9) -0.0073(9) 0.0075(8)
C7A 0.0418(11) 0.0425(11) 0.0702(14) -0.0133(10) -0.0039(10) 0.0110(9)
C8A 0.0443(11) 0.0599(14) 0.0646(14) -0.0166(12) 0.0047(10) 0.0087(10)
C9A 0.0436(10) 0.0319(10) 0.0411(10) -0.0058(8) -0.0139(8) 0.0005(8)
C10A 0.0434(10) 0.0343(10) 0.0407(10) -0.0033(8) -0.0106(8) 0.0004(8)
C11A 0.0512(11) 0.0473(12) 0.0380(10) -0.0032(9) -0.0057(9) -0.0108(9)
C12A 0.0472(11) 0.0460(11) 0.0419(10) 0.0075(9) -0.0088(9) -0.0113(9)
C13A 0.0442(10) 0.0390(11) 0.0459(11) 0.0094(9) -0.0167(9) -0.0059(8)
C14A 0.045(2) 0.031(2) 0.032(2) 0.0099(14) -0.008(2) 0.0017(15)
C15A 0.0440(19) 0.0272(17) 0.0323(18) 0.0061(13) -0.0002(14) -0.0011(13)
C16A 0.061(2) 0.0369(19) 0.029(2) 0.0043(15) 0.0150(16) 0.0003(17)
C14' 0.055(5) 0.061(5) 0.051(6) 0.018(4) -0.019(6) -0.011(4)
C15' 0.108(9) 0.060(5) 0.039(5) 0.010(4) 0.026(5) 0.035(5)
C16' 0.108(7) 0.077(6) 0.077(5) 0.012(4) 0.021(5) -0.017(5)

loop_
_atom_type_symbol
_atom_type_description
_atom_type_scat_dispersion_real
_atom_type_scat_dispersion_imag
_atom_type_scat_source
C C 0.0033 0.0016 'International Tables Vol C Tables 4.2.6.8 and 6.1.1.4'
H H 0.0000 0.0000 'International Tables Vol C Tables 4.2.6.8 and 6.1.1.4'
N N 0.0061 0.0033 'International Tables Vol C Tables 4.2.6.8 and 6.1.1.4'
O O 0.0106 0.0060 'International Tables Vol C Tables 4.2.6.8 and 6.1.1.4'
F F 0.0171 0.0103 'International Tables Vol C Tables 4.2.6.8 and 6.1.1.4'
Cl Cl 0.1484 0.1585 'International Tables Vol C Tables 4.2.6.8 and 6.1.1.4'

loop_
_geom_angle_atom_site_label_1
_geom_angle_atom_site_label_2
_geom_angle_atom_site_label_3
_geom_angle
C2 N1 C30 115.30(15)
C2 N1 C31 114.57(16)
C30 N1 C31 114.94(16)
N1 C2 C3 111.81(15)
N1 C2 H2A 109.3
C3 C2 H2A 109.3
N1 C2 H2B 109.3
C3 C2 H2B 109.3
H2A C2 H2B 107.9
N4 C3 C2 110.54(15)
N4 C3 H3A 109.5
C2 C3 H3A 109.5
N4 C3 H3B 109.5
C2 C3 H3B 109.5
H3A C3 H3B 108.1
C5 N4 C3 119.74(15)
C5 N4 H4 119.9(14)
C3 N4 H4 118.1(14)
O1 C5 N4 122.03(16)
O1 C5 C6 120.33(16)
N4 C5 C6 117.62(15)
C7 C6 C8 119.58(16)
C7 C6 C5 122.36(15)
C8 C6 C5 117.99(15)
C6 C7 C11 120.45(16)
C6 C7 H7A 119.8
C11 C7 H7A 119.8
C9 C8 C6 119.92(16)
C9 C8 H8A 120.0
C6 C8 H8A 120.0
C10 C9 C8 120.49(17)
C10 C9 H9A 119.8
C8 C9 H9A 119.8
C9 C10 C11 120.19(16)
C9 C10 H10A 119.9
C11 C10 H10A 119.9
C7 C11 C10 119.33(16)
C7 C11 C12 122.04(15)
C10 C11 C12 118.63(15)
O2 C12 N13 122.34(17)
O2 C12 C11 120.49(16)
N13 C12 C11 117.16(14)
C12 N13 C14 119.92(15)
C12 N13 H13 120.1(13)
C14 N13 H13 119.5(13)
N13 C14 C15 110.97(15)
N13 C14 H14A 109.4
C15 C14 H14A 109.4
N13 C14 H14B 109.4
C15 C14 H14B 109.4
H14A C14 H14B 108.0
N16 C15 C14 110.97(14)
N16 C15 H15A 109.4
C14 C15 H15A 109.4
N16 C15 H15B 109.4
C14 C15 H15B 109.4
H15A C15 H15B 108.0
C44 N16 C17 115.14(14)
C44 N16 C15 114.03(14)
C17 N16 C15 113.66(15)
N16 C17 C18 111.93(14)
N16 C17 H17A 109.2
C18 C17 H17A 109.2
N16 C17 H17B 109.2
C18 C17 H17B 109.2
H17A C17 H17B 107.9
N19 C18 C17 110.10(14)
N19 C18 H18A 109.6
C17 C18 H18A 109.6
N19 C18 H18B 109.6
C17 C18 H18B 109.6
H18A C18 H18B 108.2
C20 N19 C18 120.49(15)
C20 N19 H19 119.9(13)
C18 N19 H19 117.4(13)
O3 C20 N19 122.40(16)
O3 C20 C21 120.34(16)
N19 C20 C21 117.22(16)
C23 C21 C22 119.04(16)
C23 C21 C20 117.53(16)
C22 C21 C20 123.37(16)
C26 C22 C21 120.85(17)
C26 C22 H22A 119.6
C21 C22 H22A 119.6
C24 C23 C21 120.37(18)
C24 C23 H23A 119.8
C21 C23 H23A 119.8
C23 C24 C25 120.22(18)
C23 C24 H24A 119.9
C25 C24 H24A 119.9
C24 C25 C26 120.31(17)
C24 C25 H25A 119.8
C26 C25 H25A 119.8
C25 C26 C22 119.19(17)
C25 C26 C27 118.23(16)
C22 C26 C27 122.57(16)
O4 C27 N28 122.06(18)
O4 C27 C26 120.25(17)
N28 C27 C26 117.68(15)
C27 N28 C29 120.54(15)
C27 N28 H28 118.8(14)
C29 N28 H28 119.7(14)
N28 C29 C30 110.86(15)
N28 C29 H29A 109.5
C30 C29 H29A 109.5
N28 C29 H29B 109.5
C30 C29 H29B 109.5
H29A C29 H29B 108.1
N1 C30 C29 112.23(14)
N1 C30 H30A 109.2
C29 C30 H30A 109.2
N1 C30 H30B 109.2
C29 C30 H30B 109.2
H30A C30 H30B 107.9
N1 C31 C32 111.56(15)
N1 C31 H31A 109.3
C32 C31 H31A 109.3
N1 C31 H31B 109.3
C32 C31 H31B 109.3
H31A C31 H31B 108.0
N33 C32 C31 111.36(17)
N33 C32 H32A 109.4
C31 C32 H32A 109.4
N33 C32 H32B 109.4
C31 C32 H32B 109.4
H32A C32 H32B 108.0
C34 N33 C32 119.64(16)
C34 N33 H33 120.4(14)
C32 N33 H33 119.2(14)
O5 C34 N33 121.67(19)
O5 C34 C35 120.57(18)
N33 C34 C35 117.76(16)
C37 C35 C36 119.20(18)
C37 C35 C34 118.43(17)
C36 C35 C34 122.35(17)
C35 C36 C40 120.67(17)
C35 C36 H36A 119.7
C40 C36 H36A 119.7
C38 C37 C35 120.42(18)
C38 C37 H37A 119.8
C35 C37 H37A 119.8
C37 C38 C39 120.24(18)
C37 C38 H38A 119.9
C39 C38 H38A 119.9
C38 C39 C40 120.12(19)
C38 C39 H39A 119.9
C40 C39 H39A 119.9
C39 C40 C36 119.36(17)
C39 C40 C41 118.51(17)
C36 C40 C41 122.11(16)
O6 C41 N42 121.39(17)
O6 C41 C40 120.55(16)
N42 C41 C40 118.06(15)
C41 N42 C43 119.26(15)
C41 N42 H42 121.4(14)
C43 N42 H42 116.8(14)
N42 C43 C44 110.93(15)
N42 C43 H43A 109.5
C44 C43 H43A 109.5
N42 C43 H43B 109.5
C44 C43 H43B 109.5
H43A C43 H43B 108.0
N16 C44 C43 111.73(14)
N16 C44 H44A 109.3
C43 C44 H44A 109.3
N16 C44 H44B 109.3
C43 C44 H44B 109.3
H44A C44 H44B 107.9
C13A N1A C1A 108.91(14)
C13A N1A C9A 110.70(14)
C1A N1A C9A 107.78(13)
C13A N1A C5A 109.11(14)
C1A N1A C5A 111.37(14)
C9A N1A C5A 108.97(14)
N1A C1A C2A 115.96(14)
N1A C1A H1AA 108.3
C2A C1A H1AA 108.3
N1A C1A H1AB 108.3
C2A C1A H1AB 108.3
H1AA C1A H1AB 107.4
C3A C2A C1A 108.98(15)
C3A C2A H2AA 109.9
C1A C2A H2AA 109.9
C3A C2A H2AB 109.9
C1A C2A H2AB 109.9
H2AA C2A H2AB 108.3
C4A C3A C4' 84.1(9)
C4A C3A C2A 112.58(18)
C4' C3A C2A 114.1(5)
C4A C3A H3AA 109.1
C4' C3A H3AA 26.1
C2A C3A H3AA 109.1
C4A C3A H3AB 109.1
C4' C3A H3AB 125.0
C2A C3A H3AB 109.1
H3AA C3A H3AB 107.8
C4A C3A H3AC 28.4
C4' C3A H3AC 110.8
C2A C3A H3AC 107.6
H3AA C3A H3AC 133.5
H3AB C3A H3AC 85.6
C4A C3A H3AD 127.0
C4' C3A H3AD 109.1
C2A C3A H3AD 107.9
H3AA C3A H3AD 87.7
H3AB C3A H3AD 22.5
H3AC C3A H3AD 107.0
C3A C4A H3AC 34.7
C3A C4A H4AA 109.5
H3AC C4A H4AA 107.4
C3A C4A H4AB 109.5
H3AC C4A H4AB 136.6
H4AA C4A H4AB 109.5
C3A C4A H4AC 109.5
H3AC C4A H4AC 78.3
H4AA C4A H4AC 109.5
H4AB C4A H4AC 109.5
C3A C4' H4'A 109.5
C3A C4' H4'B 109.5
H4'A C4' H4'B 109.5
C3A C4' H4'C 109.4
H4'A C4' H4'C 109.5
H4'B C4' H4'C 109.5
C6A C5A N1A 115.73(15)
C6A C5A H5AA 108.3
N1A C5A H5AA 108.3
C6A C5A H5AB 108.3
N1A C5A H5AB 108.3
H5AA C5A H5AB 107.4
C5A C6A C7A 110.42(17)
C5A C6A H6AA 109.6
C7A C6A H6AA 109.6
C5A C6A H6AB 109.6
C7A C6A H6AB 109.6
H6AA C6A H6AB 108.1
C8A C7A C6A 112.47(18)
C8A C7A H7AA 109.1
C6A C7A H7AA 109.1
C8A C7A H7AB 109.1
C6A C7A H7AB 109.1
H7AA C7A H7AB 107.8
C7A C8A H8AA 109.5
C7A C8A H8AB 109.5
H8AA C8A H8AB 109.5
C7A C8A H8AC 109.5
H8AA C8A H8AC 109.5
H8AB C8A H8AC 109.5
C10A C9A N1A 115.33(15)
C10A C9A H9AA 108.4
N1A C9A H9AA 108.4
C10A C9A H9AB 108.4
N1A C9A H9AB 108.4
H9AA C9A H9AB 107.5
C9A C10A C11A 110.59(16)
C9A C10A H10B 109.5
C11A C10A H10B 109.5
C9A C10A H10C 109.5
C11A C10A H10C 109.5
H10B C10A H10C 108.1
C12A C11A C10A 112.62(17)
C12A C11A H11A 109.1
C10A C11A H11A 109.1
C12A C11A H11B 109.1
C10A C11A H11B 109.1
H11A C11A H11B 107.8
C11A C12A H12A 109.5
C11A C12A H12B 109.5
H12A C12A H12B 109.5
C11A C12A H12C 109.5
H12A C12A H12C 109.5
H12B C12A H12C 109.5
N1A C13A C14' 127.3(3)
N1A C13A C14A 110.4(2)
C14' C13A C14A 17.2(3)
N1A C13A H13A 109.6
C14' C13A H13A 102.5
C14A C13A H13A 109.6
N1A C13A H13B 109.6
C14' C13A H13B 98.2
C14A C13A H13B 109.6
H13A C13A H13B 108.1
N1A C13A H13C 103.4
C14' C13A H13C 106.8
C14A C13A H13C 112.5
H13A C13A H13C 6.2
H13B C13A H13C 111.3
N1A C13A H13D 103.0
C14' C13A H13D 109.3
C14A C13A H13D 120.8
H13A C13A H13D 103.0
H13B C13A H13D 11.2
H13C C13A H13D 105.1
C13A C14A C15A 109.4(3)
C13A C14A H14C 109.8
C15A C14A H14C 109.8
C13A C14A H14D 109.8
C15A C14A H14D 109.8
H14C C14A H14D 108.2
C16A C15A C14A 111.4(3)
C16A C15A H15C 109.4
C14A C15A H15C 109.4
C16A C15A H15D 109.4
C14A C15A H15D 109.4
H15C C15A H15D 108.0
C15A C16A H16A 109.5
C15A C16A H16B 109.5
H16A C16A H16B 109.5
C15A C16A H16C 109.5
H16A C16A H16C 109.5
H16B C16A H16C 109.5
C15' C14' C13A 115.7(5)
C15' C14' H14E 108.4
C13A C14' H14E 108.4
C15' C14' H14F 108.4
C13A C14' H14F 108.4
H14E C14' H14F 107.4
C16' C15' C14' 115.4(6)
C16' C15' H16A 69.8
C14' C15' H16A 174.4
C16' C15' H16B 67.2
C14' C15' H16B 112.6
H16A C15' H16B 70.8
C16' C15' H16C 130.4
C14' C15' H16C 106.4
H16A C15' H16C 70.0
H16B C15' H16C 72.9
C16' C15' H15E 108.4
C14' C15' H15E 108.4
H16A C15' H15E 67.1
H16B C15' H15E 135.9
H16C C15' H15E 80.9
C16' C15' H15F 108.4
C14' C15' H15F 108.4
H16A C15' H15F 70.8
H16B C15' H15F 44.2
H16C C15' H15F 29.4
H15E C15' H15F 107.5
C15' C16' H16B 51.1
C15' C16' H16D 109.5
H16B C16' H16D 92.0
C15' C16' H16E 109.5
H16B C16' H16E 156.1
H16D C16' H16E 109.5
C15' C16' H16F 109.5
H16B C16' H16F 71.3
H16D C16' H16F 109.5
H16E C16' H16F 109.5

loop_
_geom_bond_atom_site_label_1
_geom_bond_atom_site_label_2
_geom_bond_distance
O1 C5 1.234(2)
O2 C12 1.230(2)
O3 C20 1.234(2)
O4 C27 1.235(2)
O5 C34 1.229(2)
O6 C41 1.238(2)
N1 C2 1.452(3)
N1 C30 1.462(2)
N1 C31 1.464(2)
C2 C3 1.527(3)
C2 H2A 0.9900
C2 H2B 0.9900
C3 N4 1.456(2)
C3 H3A 0.9900
C3 H3B 0.9900
N4 C5 1.342(2)
N4 H4 0.84(2)
C5 C6 1.498(2)
C6 C7 1.389(2)
C6 C8 1.392(2)
C7 C11 1.389(2)
C7 H7A 0.9500
C8 C9 1.385(3)
C8 H8A 0.9500
C9 C10 1.375(3)
C9 H9A 0.9500
C10 C11 1.397(2)
C10 H10A 0.9500
C11 C12 1.498(2)
C12 N13 1.348(2)
N13 C14 1.446(2)
N13 H13 0.89(2)
C14 C15 1.523(3)
C14 H14A 0.9900
C14 H14B 0.9900
C15 N16 1.462(2)
C15 H15A 0.9900
C15 H15B 0.9900
N16 C44 1.459(2)
N16 C17 1.461(2)
C17 C18 1.523(2)
C17 H17A 0.9900
C17 H17B 0.9900
C18 N19 1.461(2)
C18 H18A 0.9900
C18 H18B 0.9900
N19 C20 1.352(2)
N19 H19 0.89(2)
C20 C21 1.502(2)
C21 C23 1.391(3)
C21 C22 1.394(3)
C22 C26 1.394(2)
C22 H22A 0.9500
C23 C24 1.385(3)
C23 H23A 0.9500
C24 C25 1.385(3)
C24 H24A 0.9500
C25 C26 1.390(3)
C25 H25A 0.9500
C26 C27 1.504(3)
C27 N28 1.342(2)
N28 C29 1.460(2)
N28 H28 0.87(2)
C29 C30 1.522(3)
C29 H29A 0.9900
C29 H29B 0.9900
C30 H30A 0.9900
C30 H30B 0.9900
C31 C32 1.519(3)
C31 H31A 0.9900
C31 H31B 0.9900
C32 N33 1.453(2)
C32 H32A 0.9900
C32 H32B 0.9900
N33 C34 1.347(3)
N33 H33 0.91(2)
C34 C35 1.500(3)
C35 C37 1.389(3)
C35 C36 1.392(3)
C36 C40 1.394(3)
C36 H36A 0.9500
C37 C38 1.383(3)
C37 H37A 0.9500
C38 C39 1.387(3)
C38 H38A 0.9500
C39 C40 1.389(3)
C39 H39A 0.9500
C40 C41 1.499(3)
C41 N42 1.344(2)
N42 C43 1.457(2)
N42 H42 0.89(2)
C43 C44 1.521(3)
C43 H43A 0.9900
C43 H43B 0.9900
C44 H44A 0.9900
C44 H44B 0.9900
N1A C13A 1.515(2)
N1A C1A 1.518(2)
N1A C9A 1.520(2)
N1A C5A 1.529(2)
C1A C2A 1.523(2)
C1A H1AA 0.9900
C1A H1AB 0.9900
C2A C3A 1.520(3)
C2A H2AA 0.9900
C2A H2AB 0.9900
C3A C4A 1.503(2)
C3A C4' 1.504(4)
C3A H3AA 0.9900
C3A H3AB 0.9900
C3A H3AC 0.9600
C3A H3AD 0.9601
C4A H3AC 0.8010
C4A H4AA 0.9800
C4A H4AB 0.9800
C4A H4AC 0.9800
C4' H4'A 0.9800
C4' H4'B 0.9800
C4' H4'C 0.9800
C5A C6A 1.515(3)
C5A H5AA 0.9900
C5A H5AB 0.9900
C6A C7A 1.522(3)
C6A H6AA 0.9900
C6A H6AB 0.9900
C7A C8A 1.508(3)
C7A H7AA 0.9900
C7A H7AB 0.9900
C8A H8AA 0.9800
C8A H8AB 0.9800
C8A H8AC 0.9800
C9A C10A 1.518(3)
C9A H9AA 0.9900
C9A H9AB 0.9900
C10A C11A 1.518(3)
C10A H10B 0.9900
C10A H10C 0.9900
C11A C12A 1.507(3)
C11A H11A 0.9900
C11A H11B 0.9900
C12A H12A 0.9800
C12A H12B 0.9800
C12A H12C 0.9800
C13A C14' 1.516(4)
C13A C14A 1.530(3)
C13A H13A 0.9900
C13A H13B 0.9900
C13A H13C 0.9601
C13A H13D 0.9599
C14A C15A 1.531(3)
C14A H14C 0.9900
C14A H14D 0.9900
C15A C16A 1.518(3)
C15A H15C 0.9900
C15A H15D 0.9900
C16A H16A 0.9800
C16A H16B 0.9800
C16A H16C 0.9800
C14' C15' 1.510(4)
C14' H14E 0.9900
C14' H14F 0.9900
C15' C16' 1.505(4)
C15' H16A 1.4266
C15' H16B 1.3313
C15' H16C 1.3611
C15' H15E 0.9900
C15' H15F 0.9900
C16' H16B 1.5769
C16' H16D 0.9800
C16' H16E 0.9800
C16' H16F 0.9800

loop_
_geom_hbond_atom_site_label_D
_geom_hbond_atom_site_label_H
_geom_hbond_atom_site_label_A
_geom_hbond_distance_DH
_geom_hbond_distance_HA
_geom_hbond_distance_DA
_geom_hbond_angle_DHA
N4 H4 F1 0.84(2) 2.12(2) 2.9457(18) 170(2)
N13 H13 F1 0.89(2) 2.22(2) 3.1086(17) 172.5(18)
N19 H19 F1 0.89(2) 2.14(2) 3.0066(18) 164.8(19)
N28 H28 F1 0.87(2) 2.25(2) 3.1130(18) 175.8(19)
N33 H33 F1 0.91(2) 2.20(2) 3.1048(18) 173.5(19)
N42 H42 F1 0.89(2) 2.14(2) 3.0182(18) 171.2(19)
C7 H7A F1 0.95 2.17 3.0420(19) 152.7
C22 H22A F1 0.95 2.12 3.032(2) 160.1
C36 H36A F1 0.95 2.14 3.076(2) 168.9

loop_
_geom_torsion_atom_site_label_1
_geom_torsion_atom_site_label_2
_geom_torsion_atom_site_label_3
_geom_torsion_atom_site_label_4
_geom_torsion
C30 N1 C2 C3 130.75(16)
C31 N1 C2 C3 -92.46(18)
N1 C2 C3 N4 -67.2(2)
C2 C3 N4 C5 -77.3(2)
C3 N4 C5 O1 -10.8(2)
C3 N4 C5 C6 167.67(15)
O1 C5 C6 C7 -167.87(15)
N4 C5 C6 C7 13.7(2)
O1 C5 C6 C8 15.2(2)
N4 C5 C6 C8 -163.22(15)
C8 C6 C7 C11 0.7(2)
C5 C6 C7 C11 -176.18(15)
C7 C6 C8 C9 0.8(2)
C5 C6 C8 C9 177.74(15)
C6 C8 C9 C10 -1.0(3)
C8 C9 C10 C11 -0.1(3)
C6 C7 C11 C10 -1.8(2)
C6 C7 C11 C12 178.11(15)
C9 C10 C11 C7 1.5(3)
C9 C10 C11 C12 -178.40(16)
C7 C11 C12 O2 160.95(17)
C10 C11 C12 O2 -19.1(2)
C7 C11 C12 N13 -19.7(2)
C10 C11 C12 N13 160.22(16)
O2 C12 N13 C14 -5.5(3)
C11 C12 N13 C14 175.11(15)
C12 N13 C14 C15 -82.11(19)
N13 C14 C15 N16 -68.66(19)
C14 C15 N16 C44 136.89(16)
C14 C15 N16 C17 -88.42(17)
C44 N16 C17 C18 -89.58(17)
C15 N16 C17 C18 136.25(15)
N16 C17 C18 N19 -67.8(2)
C17 C18 N19 C20 -87.14(19)
C18 N19 C20 O3 -11.1(2)
C18 N19 C20 C21 166.81(14)
O3 C20 C21 C23 14.3(2)
N19 C20 C21 C23 -163.70(16)
O3 C20 C21 C22 -168.57(17)
N19 C20 C21 C22 13.5(2)
C23 C21 C22 C26 0.6(3)
C20 C21 C22 C26 -176.50(15)
C22 C21 C23 C24 -1.6(3)
C20 C21 C23 C24 175.74(17)
C21 C23 C24 C25 1.7(3)
C23 C24 C25 C26 -0.9(3)
C24 C25 C26 C22 0.0(3)
C24 C25 C26 C27 179.22(17)
C21 C22 C26 C25 0.2(3)
C21 C22 C26 C27 -179.06(16)
C25 C26 C27 O4 -14.2(3)
C22 C26 C27 O4 164.97(17)
C25 C26 C27 N28 165.18(16)
C22 C26 C27 N28 -15.6(2)
O4 C27 N28 C29 -6.1(3)
C26 C27 N28 C29 174.51(15)
C27 N28 C29 C30 -81.9(2)
C2 N1 C30 C29 -89.24(19)
C31 N1 C30 C29 134.13(17)
N28 C29 C30 N1 -65.9(2)
C2 N1 C31 C32 130.34(18)
C30 N1 C31 C32 -92.71(19)
N1 C31 C32 N33 -67.8(2)
C31 C32 N33 C34 -78.6(2)
C32 N33 C34 O5 -6.2(3)
C32 N33 C34 C35 173.29(17)
O5 C34 C35 C37 -11.1(3)
N33 C34 C35 C37 169.37(19)
O5 C34 C35 C36 167.1(2)
N33 C34 C35 C36 -12.4(3)
C37 C35 C36 C40 0.1(3)
C34 C35 C36 C40 -178.14(18)
C36 C35 C37 C38 -0.1(3)
C34 C35 C37 C38 178.14(19)
C35 C37 C38 C39 -0.2(3)
C37 C38 C39 C40 0.7(3)
C38 C39 C40 C36 -0.8(3)
C38 C39 C40 C41 177.30(18)
C35 C36 C40 C39 0.4(3)
C35 C36 C40 C41 -177.62(17)
C39 C40 C41 O6 5.8(3)
C36 C40 C41 O6 -176.19(17)
C39 C40 C41 N42 -173.66(17)
C36 C40 C41 N42 4.4(3)
O6 C41 N42 C43 -11.7(3)
C40 C41 N42 C43 167.71(16)
C41 N42 C43 C44 -81.1(2)
C17 N16 C44 C43 134.07(15)
C15 N16 C44 C43 -91.94(17)
N42 C43 C44 N16 -68.91(19)
C13A N1A C1A C2A -62.11(19)
C9A N1A C1A C2A 177.74(15)
C5A N1A C1A C2A 58.3(2)
N1A C1A C2A C3A -176.67(15)
C1A C2A C3A C4A -164.22(18)
C1A C2A C3A C4' -70.6(10)
C13A N1A C5A C6A 170.46(15)
C1A N1A C5A C6A 50.2(2)
C9A N1A C5A C6A -68.56(19)
N1A C5A C6A C7A 176.70(16)
C5A C6A C7A C8A 177.67(17)
C13A N1A C9A C10A -56.1(2)
C1A N1A C9A C10A 62.9(2)
C5A N1A C9A C10A -176.11(16)
N1A C9A C10A C11A 176.75(16)
C9A C10A C11A C12A 173.81(17)
C1A N1A C13A C14' -169.6(8)
C9A N1A C13A C14' -51.3(8)
C5A N1A C13A C14' 68.6(8)
C1A N1A C13A C14A -172.8(4)
C9A N1A C13A C14A -54.5(4)
C5A N1A C13A C14A 65.4(4)
N1A C13A C14A C15A -177.8(4)
C14' C13A C14A C15A 11(3)
C13A C14A C15A C16A -57.9(6)
N1A C13A C14' C15' 156.9(6)
C14A C13A C14' C15' 167(4)
C13A C14' C15' C16' 70.6(13)
